data_4126649
loop_
_publ_author_name
'Wei, Haipeng'
'Liu, Yulan'
'Gopalakrishna, Tullimilli Y.'
'Phan, Hoa'
'Huang, Xiaobo'
'Bao, Lipiao'
'Guo, Jing'
'Zhou, Jun'
'Luo, Shenglian'
'Wu, Jishan'
'Zeng, Zebing'

_publ_section_title
;
 B-N-B Bond Embedded Phenalenyl and Its Anions.
;
_journal_name_full 'Journal of the American Chemical Society'
_journal_paper_doi 10.1021/jacs.7b07375
_journal_year 2017
_chemical_formula_moiety 'C42 H63 B2 K2 N O12'
_chemical_formula_sum 'C42 H63 B2 K2 N O12'
_chemical_formula_weight 873.75
_chemical_name_systematic
;
 ?
;
_space_group_crystal_system monoclinic
_space_group_IT_number 15
_space_group_name_Hall '-C 2yc'
_space_group_name_H-M_alt 'C 1 2/c 1'
_symmetry_space_group_name_Hall '-C 2yc'
_symmetry_space_group_name_H-M 'C 1 2/c 1'
_atom_sites_solution_hydrogens geom
_atom_sites_solution_primary iterative
_atom_sites_solution_secondary difmap
_audit_creation_date 2017-05-13
_audit_creation_method
;
Olex2 1.2
(compiled 2017.03.28 svn.r3405 for OlexSys, GUI svn.r5337)
;
_cell_angle_alpha 90.00
_cell_angle_beta 93.131(3)
_cell_angle_gamma 90.00
_cell_formula_units_Z 8
_cell_length_a 21.3567(6)
_cell_length_b 12.1209(3)
_cell_length_c 34.9719(11)
_cell_measurement_reflns_used 13328
_cell_measurement_temperature 100.01(10)
_cell_measurement_theta_max 72.4980
_cell_measurement_theta_min 4.3530
_cell_volume 9039.4(4)
_computing_cell_refinement 'CrysAlisPro 1.171.38.46 (Rigaku OD, 2015)'
_computing_data_collection 'CrysAlisPro 1.171.38.46 (Rigaku OD, 2015)'
_computing_data_reduction 'CrysAlisPro 1.171.38.46 (Rigaku OD, 2015)'
_computing_molecular_graphics 'Olex2 (Dolomanov et al., 2009)'
_computing_publication_material 'Olex2 (Dolomanov et al., 2009)'
_computing_structure_refinement 'ShelXL (Sheldrick, 2015)'
_computing_structure_solution
;
Superflip (Palatinus & Chapuis, 2007;Palatinus & van der Lee, 2008;
Palatinus et al., 2012)
;
_diffrn_ambient_environment N~2~
_diffrn_ambient_temperature 100.01(10)
_diffrn_detector 'CCD plate'
_diffrn_detector_area_resol_mean 8.0697
_diffrn_detector_type EosS2
_diffrn_measured_fraction_theta_full 0.999
_diffrn_measured_fraction_theta_max 0.999
_diffrn_measurement_details
;
List of Runs (angles in degrees, time in seconds):

  # Type    Start    End  Width  t~exp~   \w     \q     \k     \f   Frames
--------------------------------------------------------------------------
  1  \w    -32.00  54.00   1.00    1.00    --   34.73 -38.00  30.00   86
  2  \w     43.00  70.00   1.00    1.00    --   34.73 -99.00  30.00   27
  3  \w     -4.00  50.00   1.00    1.00    --   34.73 -57.00 150.00   54
  4  \w     44.00 125.00   1.00    4.00    --  107.46 -45.00  60.00   81
  5  \w     61.00  87.00   1.00    1.00    --   34.73  57.00 -30.00   26
  6  \w     23.00  67.00   1.00    1.00    --   34.73  57.00 -90.00   44
  7  \w     31.00 103.00   1.00    1.00    --   34.73  38.00-180.00   72
  8  \w     49.00  75.00   1.00    4.00    --  107.46 -61.00-120.00   26
  9  \w     55.00 122.00   1.00    4.00    --  107.46 -45.00-120.00   67
 10  \w     79.00 109.00   1.00    4.00    --  107.46 -94.00-150.00   30
 11  \w     43.00  86.00   1.00    4.00    --  107.46-111.00-120.00   43
 12  \w     41.00 123.00   1.00    4.00    --  107.46 -45.00 -30.00   82
 13  \w     58.00  84.00   1.00    1.00    --   34.73-125.00 -60.00   26
 14  \w     48.00  87.00   1.00    1.00    --   34.73-125.00-180.00   39
 15  \w     43.00 112.00   1.00    4.00    --  107.46 -45.00-180.00   69
 16  \w     38.00 176.00   1.00    4.00    --  107.46   0.00-180.00  138
 17  \w    107.00 138.00   1.00    4.00    --  107.46  88.00  27.00   31
 18  \w    101.00 132.00   1.00    4.00    --  107.46  61.00  30.00   31
 19  \w     64.00  97.00   1.00    4.00    --  107.46 178.00 -60.00   33
 20  \w     18.00 100.00   1.00    1.00    --   34.73  57.00  30.00   82
 21  \w     54.00  88.00   1.00    4.00    --  107.46 -77.00  30.00   34
 22  \w     37.00 110.00   1.00    4.00    --  107.46-111.00   0.00   73
 23  \w     39.00 115.00   1.00    4.00    --  107.46-111.00 120.00   76
 24  \w     60.00  96.00   1.00    4.00    --  107.46 -94.00 150.00   36
 25  \w    -27.00  53.00   1.00    1.00    --   34.73 -38.00-120.00   80
;
_diffrn_measurement_device 'four-circle diffractometer'
_diffrn_measurement_device_type 'SuperNova, Dual, Cu at zero, EosS2'
_diffrn_measurement_method '\w scans'
_diffrn_orient_matrix_type 'CrysAlisPro convention (1999,Acta A55,543-557)'
_diffrn_orient_matrix_UB_11 -0.0314250000
_diffrn_orient_matrix_UB_12 0.0529726000
_diffrn_orient_matrix_UB_13 0.0341229000
_diffrn_orient_matrix_UB_21 -0.0004223000
_diffrn_orient_matrix_UB_22 0.1125082000
_diffrn_orient_matrix_UB_23 -0.0205469000
_diffrn_orient_matrix_UB_31 -0.0649941000
_diffrn_orient_matrix_UB_32 -0.0262953000
_diffrn_orient_matrix_UB_33 -0.0190299000
_diffrn_radiation_monochromator mirror
_diffrn_radiation_probe x-ray
_diffrn_radiation_type CuK\a
_diffrn_radiation_wavelength 1.54184
_diffrn_reflns_av_R_equivalents 0.0638
_diffrn_reflns_av_unetI/netI 0.0508
_diffrn_reflns_limit_h_max 19
_diffrn_reflns_limit_h_min -25
_diffrn_reflns_limit_k_max 12
_diffrn_reflns_limit_k_min -14
_diffrn_reflns_limit_l_max 41
_diffrn_reflns_limit_l_min -41
_diffrn_reflns_number 25956
_diffrn_reflns_theta_full 66.60
_diffrn_reflns_theta_max 66.60
_diffrn_reflns_theta_min 4.20
_diffrn_source 'micro-focus sealed X-ray tube'
_diffrn_source_type 'SuperNova (Cu) X-ray Source'
_exptl_absorpt_coefficient_mu 2.347
_exptl_absorpt_correction_T_max 1.00000
_exptl_absorpt_correction_T_min 0.52853
_exptl_absorpt_correction_type multi-scan
_exptl_absorpt_process_details
;
CrysAlisPro 1.171.38.46 (Rigaku Oxford Diffraction, 2015)
Empirical absorption correction using spherical harmonics,
 implemented in SCALE3 ABSPACK scaling algorithm.
;
_exptl_crystal_colour 'clear light black'
_exptl_crystal_colour_lustre clear
_exptl_crystal_colour_modifier light
_exptl_crystal_colour_primary black
_exptl_crystal_density_diffrn 1.284
_exptl_crystal_density_method 'not measured'
_exptl_crystal_description block
_exptl_crystal_F_000 3728
_exptl_crystal_size_max 0.31
_exptl_crystal_size_mid 0.25
_exptl_crystal_size_min 0.22
_refine_diff_density_max 1.985
_refine_diff_density_min -1.157
_refine_diff_density_rms 0.085
_refine_ls_extinction_method none
_refine_ls_goodness_of_fit_ref 1.047
_refine_ls_hydrogen_treatment constr
_refine_ls_matrix_type full
_refine_ls_number_parameters 534
_refine_ls_number_reflns 7988
_refine_ls_number_restraints 30
_refine_ls_restrained_S_all 1.060
_refine_ls_R_factor_all 0.0917
_refine_ls_R_factor_gt 0.0853
_refine_ls_shift/su_max 0.001
_refine_ls_shift/su_mean 0.000
_refine_ls_structure_factor_coef Fsqd
_refine_ls_weighting_details 'calc w=1/[\s^2^(Fo^2^)+(0.1313P)^2^+28.4644P] where P=(Fo^2^+2Fc^2^)/3'
_refine_ls_weighting_scheme calc
_refine_ls_wR_factor_gt 0.2290
_refine_ls_wR_factor_ref 0.2361
_reflns_number_gt 7069
_reflns_number_total 7988
_reflns_threshold_expression >2sigma(I)
_cod_data_source_file ja7b07375_si_005.cif
_cod_data_source_block exp_170
_cod_database_code 4126649
_chemical_oxdiff_formula 'C40 H40 B2 N O6 K'
_reflns_odcompleteness_completeness 99.81
_reflns_odcompleteness_iscentric 1
_reflns_odcompleteness_theta 66.97
_olex2_refinement_description
;
1. Fixed Uiso
 At 1.2 times of:
  All C(H) groups, All C(H,H) groups
 At 1.5 times of:
  All C(H,H,H) groups
2. Uiso/Uaniso restraints and constraints
O2 \\sim C19: within 2A with sigma of 0.01 and sigma for terminal atoms of 0.02
O5 \\sim C24: within 2A with sigma of 0.001 and sigma for terminal atoms of
0.002
Uanis(C19) \\sim Ueq, Uanis(C24) \\sim Ueq: with sigma of 0.01 and sigma for
terminal atoms of 0.02
Uanis(C24) \\sim Ueq: with sigma of 0.001 and sigma for terminal atoms of 0.002
3.a Secondary CH2 refined with riding coordinates:
 C19(H19A,H19B), C20(H20A,H20B), C21(H21A,H21B), C22(H22A,H22B), C23(H23A,
 H23B), C24(H24A,H24B), C25(H25A,H25B), C26(H26A,H26B), C27(H27A,H27B),
 C28(H28A,H28B), C29(H29A,H29B), C30(H30A,H30B), C31(H31A,H31B), C32(H32A,H32B),
  C33(H33A,H33B), C34(H34A,H34B), C35(H35A,H35B), C36(H36A,H36B), C37(H37A,
 H37B), C38(H38A,H38B), C39(H39A,H39B), C40(H40A,H40B), C41(H41A,H41B),
 C42(H42A,H42B)
3.b Aromatic/amide H refined with riding coordinates:
 C1(H1), C4(H4), C5(H5), C6(H6), C9(H9), C14(H14), C15(H15), C16(H16), C17(H17)
3.c Idealised Me refined as rotating group:
 C11(H11A,H11B,H11C), C12(H12A,H12B,H12C)
;
_olex2_date_sample_data_collection 2017-05-04
_olex2_submission_special_instructions 'No special instructions were received'
_oxdiff_exptl_absorpt_empirical_details
;
Empirical correction (ABSPACK) includes:
- Absorption correction using spherical harmonics
- Frame scaling
;
_oxdiff_exptl_absorpt_empirical_full_max 2.406
_oxdiff_exptl_absorpt_empirical_full_min 0.401

loop_
_space_group_symop_id
_space_group_symop_operation_xyz
1 'x, y, z'
2 '-x, y, -z+1/2'
3 'x+1/2, y+1/2, z'
4 '-x+1/2, y+1/2, -z+1/2'
5 '-x, -y, -z'
6 'x, -y, z-1/2'
7 '-x+1/2, -y+1/2, -z'
8 'x+1/2, -y+1/2, z-1/2'

loop_
_atom_site_label
_atom_site_type_symbol
_atom_site_fract_x
_atom_site_fract_y
_atom_site_fract_z
_atom_site_U_iso_or_equiv
_atom_site_adp_type
_atom_site_occupancy
_atom_site_calc_flag
_atom_site_refinement_flags_posn
_atom_site_refinement_flags_adp
K1 K 0.82836(4) 0.07704(7) 0.36096(2) 0.0397(2) Uani 1 d . .
K2 K 0.59605(3) 0.30871(6) 0.39842(2) 0.0346(2) Uani 1 d . .
O1 O 0.93542(15) 0.2249(2) 0.33895(11) 0.0567(8) Uani 1 d . .
O2 O 0.8545(3) 0.1500(6) 0.28194(16) 0.124(2) Uani 1 d . U
O3 O 0.8025(2) -0.0573(4) 0.29432(11) 0.0760(11) Uani 1 d . .
O4 O 0.80104(17) -0.1537(3) 0.36577(10) 0.0580(8) Uani 1 d . .
O5 O 0.86942(17) -0.0576(3) 0.42884(10) 0.0605(7) Uani 1 d . U
O6 O 0.94025(13) 0.1067(2) 0.40491(9) 0.0454(7) Uani 1 d . .
O7 O 0.59263(14) 0.5407(2) 0.37195(8) 0.0456(7) Uani 1 d . .
O8 O 0.52475(16) 0.3766(3) 0.33072(9) 0.0521(8) Uani 1 d . .
O9 O 0.47791(13) 0.1980(2) 0.36933(8) 0.0435(7) Uani 1 d . .
O10 O 0.52720(13) 0.1532(2) 0.44183(8) 0.0423(6) Uani 1 d . .
O11 O 0.58870(12) 0.3203(2) 0.48456(7) 0.0350(6) Uani 1 d . .
O12 O 0.64542(12) 0.4851(2) 0.44306(8) 0.0407(6) Uani 1 d . .
N1 N 0.69417(12) 0.1527(2) 0.37139(8) 0.0276(6) Uani 1 d . .
C1 C 0.67856(17) 0.2163(4) 0.30327(12) 0.0405(9) Uani 1 d . .
H1 H 0.6845 0.2664 0.2837 0.049 Uiso 1 calc R .
C2 C 0.64270(18) 0.1231(4) 0.29609(11) 0.0431(9) Uani 1 d . .
C3 C 0.63222(16) 0.0435(3) 0.32527(11) 0.0368(8) Uani 1 d . .
C4 C 0.59670(18) -0.0548(3) 0.31829(13) 0.0436(9) Uani 1 d . .
H4 H 0.5795 -0.0691 0.2938 0.052 Uiso 1 calc R .
C5 C 0.58766(18) -0.1284(3) 0.34717(14) 0.0469(10) Uani 1 d . .
H5 H 0.5647 -0.1922 0.3416 0.056 Uiso 1 calc R .
C6 C 0.61131(18) -0.1113(3) 0.38414(13) 0.0436(9) Uani 1 d . .
H6 H 0.6034 -0.1628 0.4030 0.052 Uiso 1 calc R .
C7 C 0.64788(16) -0.0152(3) 0.39401(11) 0.0348(8) Uani 1 d . .
C8 C 0.67307(17) 0.0068(3) 0.43194(12) 0.0371(8) Uani 1 d . .
C9 C 0.70958(16) 0.0999(3) 0.44035(11) 0.0351(8) Uani 1 d . .
H9 H 0.7256 0.1121 0.4652 0.042 Uiso 1 calc R .
C10 C 0.65855(15) 0.0605(3) 0.36350(11) 0.0307(7) Uani 1 d . .
C11 C 0.6583(2) -0.0731(4) 0.46335(14) 0.0539(11) Uani 1 d . .
H11A H 0.6137 -0.0777 0.4652 0.081 Uiso 1 calc GR .
H11B H 0.6773 -0.0477 0.4873 0.081 Uiso 1 calc GR .
H11C H 0.6746 -0.1447 0.4576 0.081 Uiso 1 calc GR .
C12 C 0.6138(2) 0.1009(5) 0.25610(14) 0.0661(14) Uani 1 d . .
H12A H 0.6304 0.0333 0.2465 0.099 Uiso 1 calc GR .
H12B H 0.6237 0.1606 0.2394 0.099 Uiso 1 calc GR .
H12C H 0.5691 0.0948 0.2571 0.099 Uiso 1 calc GR .
C13 C 0.74936(15) 0.3230(3) 0.36409(11) 0.0319(7) Uani 1 d . .
C14 C 0.77783(17) 0.4216(3) 0.35242(13) 0.0397(9) Uani 1 d . .
H14 H 0.7738 0.4425 0.3268 0.048 Uiso 1 calc R .
C15 C 0.81142(18) 0.4872(3) 0.37817(14) 0.0453(10) Uani 1 d . .
H15 H 0.8304 0.5512 0.3698 0.054 Uiso 1 calc R .
C16 C 0.81708(17) 0.4580(3) 0.41696(14) 0.0451(10) Uani 1 d . .
H16 H 0.8390 0.5038 0.4343 0.054 Uiso 1 calc R .
C17 C 0.79048(16) 0.3620(3) 0.42958(12) 0.0381(8) Uani 1 d . .
H17 H 0.7948 0.3440 0.4554 0.046 Uiso 1 calc R .
C18 C 0.75674(16) 0.2903(3) 0.40410(11) 0.0323(7) Uani 1 d . .
C19 C 0.8351(5) 0.0884(8) 0.2539(2) 0.110(2) Uani 1 d . U
H19A H 0.8713 0.0526 0.2439 0.132 Uiso 1 calc R .
H19B H 0.8171 0.1358 0.2339 0.132 Uiso 1 calc R .
C20 C 0.7899(3) 0.0045(5) 0.26122(14) 0.0746(17) Uani 1 d . .
H20A H 0.7493 0.0393 0.2629 0.089 Uiso 1 calc R .
H20B H 0.7871 -0.0453 0.2395 0.089 Uiso 1 calc R .
C21 C 0.7639(3) -0.1444(5) 0.30075(18) 0.0711(15) Uani 1 d . .
H21A H 0.7647 -0.1940 0.2790 0.085 Uiso 1 calc R .
H21B H 0.7214 -0.1168 0.3018 0.085 Uiso 1 calc R .
C22 C 0.7786(5) -0.2063(7) 0.3346(2) 0.115(3) Uani 1 d . .
H22A H 0.7407 -0.2445 0.3412 0.139 Uiso 1 calc R .
H22B H 0.8089 -0.2623 0.3285 0.139 Uiso 1 calc R .
C23 C 0.8134(4) -0.2066(5) 0.39890(18) 0.090(2) Uani 1 d . .
H23A H 0.8484 -0.2557 0.3953 0.108 Uiso 1 calc R .
H23B H 0.7774 -0.2527 0.4034 0.108 Uiso 1 calc R .
C24 C 0.8273(3) -0.1467(5) 0.43219(16) 0.0639(8) Uani 1 d . U
H24A H 0.8448 -0.1969 0.4516 0.077 Uiso 1 calc R .
H24B H 0.7884 -0.1181 0.4413 0.077 Uiso 1 calc R .
C25 C 0.9338(3) -0.0752(4) 0.42755(14) 0.0591(13) Uani 1 d . .
H25A H 0.9432 -0.1070 0.4031 0.071 Uiso 1 calc R .
H25B H 0.9479 -0.1260 0.4476 0.071 Uiso 1 calc R .
C26 C 0.96670(19) 0.0336(4) 0.43295(13) 0.0478(10) Uani 1 d . .
H26A H 0.9609 0.0621 0.4584 0.057 Uiso 1 calc R .
H26B H 1.0113 0.0250 0.4298 0.057 Uiso 1 calc R .
C27 C 0.9743(2) 0.2062(4) 0.40211(14) 0.0514(11) Uani 1 d . .
H27A H 1.0160 0.1908 0.3936 0.062 Uiso 1 calc R .
H27B H 0.9787 0.2417 0.4270 0.062 Uiso 1 calc R .
C28 C 0.9400(2) 0.2805(3) 0.37404(17) 0.0607(14) Uani 1 d . .
H28A H 0.8986 0.2971 0.3825 0.073 Uiso 1 calc R .
H28B H 0.9627 0.3492 0.3716 0.073 Uiso 1 calc R .
C29 C 0.9118(3) 0.2914(5) 0.3079(2) 0.080(2) Uani 1 d . .
H29A H 0.9406 0.3516 0.3037 0.096 Uiso 1 calc R .
H29B H 0.8716 0.3225 0.3137 0.096 Uiso 1 calc R .
C30 C 0.9047(4) 0.2215(6) 0.2729(2) 0.100(2) Uani 1 d . .
H30A H 0.8937 0.2656 0.2503 0.120 Uiso 1 calc R .
H30B H 0.9427 0.1804 0.2688 0.120 Uiso 1 calc R .
C31 C 0.4710(3) 0.3192(4) 0.31660(14) 0.0639(14) Uani 1 d . .
H31A H 0.4672 0.3238 0.2889 0.077 Uiso 1 calc R .
H31B H 0.4337 0.3513 0.3267 0.077 Uiso 1 calc R .
C32 C 0.4776(3) 0.2007(4) 0.32897(14) 0.0575(12) Uani 1 d . .
H32A H 0.4429 0.1575 0.3180 0.069 Uiso 1 calc R .
H32B H 0.5164 0.1701 0.3204 0.069 Uiso 1 calc R .
C33 C 0.48233(19) 0.0878(3) 0.38331(14) 0.0454(10) Uani 1 d . .
H33A H 0.5222 0.0558 0.3771 0.054 Uiso 1 calc R .
H33B H 0.4490 0.0433 0.3714 0.054 Uiso 1 calc R .
C34 C 0.4771(2) 0.0895(4) 0.42554(15) 0.0524(11) Uani 1 d . .
H34A H 0.4373 0.1216 0.4318 0.063 Uiso 1 calc R .
H34B H 0.4792 0.0149 0.4356 0.063 Uiso 1 calc R .
C35 C 0.5256(2) 0.1603(3) 0.48235(12) 0.0462(10) Uani 1 d . .
H35A H 0.5202 0.0874 0.4931 0.055 Uiso 1 calc R .
H35B H 0.4906 0.2060 0.4892 0.055 Uiso 1 calc R .
C36 C 0.5854(2) 0.2093(3) 0.49761(11) 0.0398(8) Uani 1 d . .
H36A H 0.5874 0.2075 0.5254 0.048 Uiso 1 calc R .
H36B H 0.6205 0.1673 0.4888 0.048 Uiso 1 calc R .
C37 C 0.64754(18) 0.3680(3) 0.49718(12) 0.0392(8) Uani 1 d . .
H37A H 0.6817 0.3268 0.4869 0.047 Uiso 1 calc R .
H37B H 0.6524 0.3659 0.5249 0.047 Uiso 1 calc R .
C38 C 0.64867(19) 0.4848(3) 0.48348(12) 0.0436(9) Uani 1 d . .
H38A H 0.6134 0.5250 0.4929 0.052 Uiso 1 calc R .
H38B H 0.6870 0.5206 0.4931 0.052 Uiso 1 calc R .
C39 C 0.6531(2) 0.5921(3) 0.42775(14) 0.0465(10) Uani 1 d . .
H39A H 0.6927 0.6231 0.4375 0.056 Uiso 1 calc R .
H39B H 0.6196 0.6399 0.4355 0.056 Uiso 1 calc R .
C40 C 0.6518(2) 0.5854(3) 0.38587(16) 0.0542(12) Uani 1 d . .
H40A H 0.6576 0.6583 0.3751 0.065 Uiso 1 calc R .
H40B H 0.6857 0.5385 0.3781 0.065 Uiso 1 calc R .
C41 C 0.5881(3) 0.5377(4) 0.33171(14) 0.0621(14) Uani 1 d . .
H41A H 0.6214 0.4926 0.3223 0.075 Uiso 1 calc R .
H41B H 0.5920 0.6116 0.3215 0.075 Uiso 1 calc R .
C42 C 0.5255(3) 0.4899(4) 0.31915(14) 0.0662(15) Uani 1 d . .
H42A H 0.4923 0.5302 0.3308 0.079 Uiso 1 calc R .
H42B H 0.5190 0.4954 0.2915 0.079 Uiso 1 calc R .
B1 B 0.70783(18) 0.2370(3) 0.34229(12) 0.0325(8) Uani 1 d . .
B2 B 0.72292(18) 0.1801(3) 0.40955(12) 0.0309(8) Uani 1 d . .

loop_
_atom_site_aniso_label
_atom_site_aniso_U_11
_atom_site_aniso_U_22
_atom_site_aniso_U_33
_atom_site_aniso_U_23
_atom_site_aniso_U_13
_atom_site_aniso_U_12
K1 0.0343(4) 0.0333(4) 0.0518(5) -0.0057(3) 0.0057(3) 0.0061(3)
K2 0.0323(4) 0.0265(4) 0.0452(5) -0.0007(3) 0.0026(3) 0.0055(3)
O1 0.0567(19) 0.0308(15) 0.085(2) 0.0148(15) 0.0220(16) 0.0135(13)
O2 0.165(5) 0.129(5) 0.077(3) 0.038(3) -0.001(3) -0.004(4)
O3 0.083(3) 0.083(3) 0.060(2) 0.0008(19) -0.0195(19) -0.009(2)
O4 0.065(2) 0.0463(18) 0.062(2) -0.0104(15) -0.0020(15) -0.0121(15)
O5 0.0642(12) 0.0562(12) 0.0609(12) 0.0034(11) 0.0005(10) -0.0123(11)
O6 0.0409(15) 0.0348(14) 0.0606(18) 0.0033(13) 0.0028(12) -0.0042(12)
O7 0.0532(17) 0.0339(14) 0.0514(16) 0.0069(12) 0.0179(13) 0.0099(12)
O8 0.066(2) 0.0396(16) 0.0501(17) 0.0020(13) -0.0038(14) 0.0213(14)
O9 0.0476(16) 0.0306(14) 0.0513(16) -0.0127(12) -0.0060(12) 0.0058(11)
O10 0.0423(15) 0.0319(14) 0.0526(16) 0.0011(12) 0.0013(12) -0.0104(11)
O11 0.0360(13) 0.0259(12) 0.0426(14) -0.0004(10) -0.0020(10) 0.0005(10)
O12 0.0396(14) 0.0228(12) 0.0603(17) 0.0006(11) 0.0079(12) -0.0026(10)
N1 0.0221(13) 0.0216(13) 0.0392(15) -0.0045(11) 0.0022(11) 0.0053(10)
C1 0.0319(18) 0.045(2) 0.044(2) 0.0069(17) 0.0007(15) 0.0006(16)
C2 0.0313(19) 0.057(3) 0.041(2) -0.0076(18) -0.0015(15) -0.0032(17)
C3 0.0256(16) 0.038(2) 0.047(2) -0.0142(16) 0.0011(14) 0.0007(15)
C4 0.0328(19) 0.042(2) 0.056(2) -0.0217(19) 0.0041(16) -0.0050(16)
C5 0.034(2) 0.030(2) 0.077(3) -0.023(2) 0.0057(19) -0.0046(15)
C6 0.036(2) 0.0248(18) 0.071(3) -0.0019(18) 0.0112(18) -0.0019(15)
C7 0.0269(17) 0.0233(16) 0.054(2) -0.0044(15) 0.0053(15) 0.0039(13)
C8 0.0301(17) 0.0309(18) 0.051(2) 0.0041(16) 0.0077(15) 0.0038(14)
C9 0.0274(17) 0.0367(19) 0.0412(19) -0.0016(15) 0.0015(14) 0.0053(14)
C10 0.0228(15) 0.0236(16) 0.046(2) -0.0085(14) 0.0027(13) 0.0027(13)
C11 0.049(2) 0.049(3) 0.065(3) 0.015(2) 0.008(2) -0.001(2)
C12 0.055(3) 0.094(4) 0.048(3) -0.007(3) -0.009(2) -0.018(3)
C13 0.0231(16) 0.0235(16) 0.049(2) -0.0010(14) 0.0018(14) 0.0061(13)
C14 0.0297(18) 0.0289(18) 0.061(2) 0.0062(17) 0.0065(16) 0.0063(14)
C15 0.0302(18) 0.0255(18) 0.080(3) 0.0011(19) 0.0052(18) -0.0007(15)
C16 0.0280(18) 0.034(2) 0.073(3) -0.0168(19) 0.0005(17) -0.0042(15)
C17 0.0267(17) 0.037(2) 0.050(2) -0.0118(17) -0.0010(15) 0.0016(15)
C18 0.0248(16) 0.0255(17) 0.046(2) -0.0069(14) 0.0004(14) 0.0053(13)
C19 0.164(6) 0.115(5) 0.051(3) 0.018(3) 0.004(4) 0.003(5)
C20 0.100(4) 0.076(4) 0.046(3) -0.012(3) -0.011(3) 0.041(3)
C21 0.058(3) 0.073(4) 0.081(4) -0.027(3) -0.006(3) -0.001(3)
C22 0.158(8) 0.103(6) 0.082(4) -0.009(4) -0.024(5) -0.088(6)
C23 0.127(6) 0.068(4) 0.074(4) 0.013(3) -0.008(4) -0.060(4)
C24 0.0664(11) 0.0610(11) 0.0643(11) 0.0021(9) 0.0023(9) -0.0074(9)
C25 0.098(4) 0.034(2) 0.046(2) 0.0016(18) 0.008(2) 0.021(2)
C26 0.034(2) 0.058(3) 0.052(2) 0.004(2) 0.0013(16) 0.0069(18)
C27 0.044(2) 0.042(2) 0.070(3) -0.020(2) 0.018(2) -0.0131(18)
C28 0.053(3) 0.0212(19) 0.112(4) -0.003(2) 0.037(3) 0.0025(18)
C29 0.072(4) 0.053(3) 0.118(5) 0.051(3) 0.032(3) 0.026(3)
C30 0.122(6) 0.088(5) 0.091(5) 0.060(4) 0.024(4) 0.022(4)
C31 0.079(3) 0.061(3) 0.049(3) -0.008(2) -0.019(2) 0.024(3)
C32 0.065(3) 0.049(3) 0.056(3) -0.019(2) -0.015(2) 0.014(2)
C33 0.039(2) 0.0243(18) 0.072(3) -0.0125(18) -0.0083(19) 0.0003(15)
C34 0.047(2) 0.033(2) 0.077(3) -0.002(2) 0.002(2) -0.0140(18)
C35 0.053(2) 0.032(2) 0.053(2) 0.0133(17) 0.0072(18) -0.0070(17)
C36 0.050(2) 0.0315(19) 0.0379(19) 0.0066(15) 0.0031(16) 0.0022(16)
C37 0.0362(19) 0.0338(19) 0.047(2) -0.0059(16) -0.0057(16) -0.0008(15)
C38 0.041(2) 0.0314(19) 0.058(2) -0.0100(17) -0.0062(17) -0.0014(16)
C39 0.037(2) 0.0242(18) 0.079(3) 0.0027(18) 0.0092(19) -0.0075(15)
C40 0.047(2) 0.029(2) 0.090(4) 0.010(2) 0.030(2) 0.0023(17)
C41 0.100(4) 0.034(2) 0.054(3) 0.008(2) 0.023(3) 0.014(2)
C42 0.109(4) 0.043(3) 0.046(2) 0.007(2) -0.001(3) 0.031(3)
B1 0.0265(18) 0.029(2) 0.042(2) -0.0018(16) 0.0022(15) 0.0041(15)
B2 0.0240(18) 0.0276(19) 0.041(2) -0.0055(16) 0.0014(15) 0.0042(15)

loop_
_atom_type_symbol
_atom_type_description
_atom_type_scat_dispersion_real
_atom_type_scat_dispersion_imag
_atom_type_scat_source
C C 0.0181 0.0091 'International Tables Vol C Tables 4.2.6.8 and 6.1.1.4'
H H 0.0000 0.0000 'International Tables Vol C Tables 4.2.6.8 and 6.1.1.4'
B B 0.0090 0.0039 'International Tables Vol C Tables 4.2.6.8 and 6.1.1.4'
K K 0.3868 1.0657 'International Tables Vol C Tables 4.2.6.8 and 6.1.1.4'
N N 0.0311 0.0180 'International Tables Vol C Tables 4.2.6.8 and 6.1.1.4'
O O 0.0492 0.0322 'International Tables Vol C Tables 4.2.6.8 and 6.1.1.4'

loop_
_geom_angle_atom_site_label_1
_geom_angle_atom_site_label_2
_geom_angle_atom_site_label_3
_geom_angle
O1 K1 N1 125.33(8)
O1 K1 C13 82.74(8)
O1 K1 C18 91.55(9)
O1 K1 B1 101.27(9)
O1 K1 B2 118.21(10)
O2 K1 O1 53.75(16)
O2 K1 N1 104.27(15)
O2 K1 C13 83.65(15)
O2 K1 C18 107.31(15)
O2 K1 B1 79.87(16)
O2 K1 B2 123.89(16)
O3 K1 O1 104.06(12)
O3 K1 O2 56.88(16)
O3 K1 O5 111.84(11)
O3 K1 N1 97.30(11)
O3 K1 C13 116.45(11)
O3 K1 C18 136.07(11)
O3 K1 B1 93.43(11)
O3 K1 B2 123.41(12)
O4 K1 O1 138.56(10)
O4 K1 O2 113.13(16)
O4 K1 O3 57.54(11)
O4 K1 O5 57.93(10)
O4 K1 N1 95.22(9)
O4 K1 C13 138.14(10)
O4 K1 C18 128.21(10)
O4 K1 B1 115.56(11)
O4 K1 B2 101.62(11)
O5 K1 O1 109.45(10)
O5 K1 O2 147.16(16)
O5 K1 N1 107.92(9)
O5 K1 C13 125.15(10)
O5 K1 C18 100.56(10)
O5 K1 B1 132.97(11)
O5 K1 B2 88.59(11)
O6 K1 O1 55.26(9)
O6 K1 O2 105.89(15)
O6 K1 O3 129.84(11)
O6 K1 O4 105.33(9)
O6 K1 O5 54.91(9)
O6 K1 N1 132.59(9)
O6 K1 C13 106.14(9)
O6 K1 C18 92.86(9)
O6 K1 B1 132.53(10)
O6 K1 B2 105.49(10)
N1 K1 C13 42.93(8)
N1 K1 C18 43.07(8)
N1 K1 B1 26.91(9)
N1 K1 B2 27.48(9)
C18 K1 C13 24.60(9)
B1 K1 C13 26.51(9)
B1 K1 C18 42.86(9)
B2 K1 C13 43.23(10)
B2 K1 C18 26.77(9)
B2 K1 B1 45.00(11)
O7 K2 O9 108.32(8)
O7 K2 O11 105.40(8)
O7 K2 N1 120.25(8)
O7 K2 C10 134.71(9)
O7 K2 C18 95.01(9)
O7 K2 B1 94.05(9)
O7 K2 B2 121.21(10)
O8 K2 O7 57.71(9)
O8 K2 O9 56.39(9)
O8 K2 O10 111.14(9)
O8 K2 O11 139.01(8)
O8 K2 N1 105.56(8)
O8 K2 C10 98.77(9)
O8 K2 C18 123.43(10)
O8 K2 B1 87.31(10)
O8 K2 B2 131.52(10)
O9 K2 O11 105.72(8)
O9 K2 N1 101.55(8)
O9 K2 C10 80.09(7)
O9 K2 C18 144.43(8)
O9 K2 B1 107.77(9)
O9 K2 B2 121.85(9)
O10 K2 O7 141.58(8)
O10 K2 O9 55.83(8)
O10 K2 O11 56.57(7)
O10 K2 N1 97.98(8)
O10 K2 C10 80.69(8)
O10 K2 C18 117.72(9)
O10 K2 B1 123.42(10)
O10 K2 B2 94.13(10)
O11 K2 C10 115.09(8)
O11 K2 C18 92.94(8)
O11 K2 B1 133.20(9)
O11 K2 B2 89.48(9)
O12 K2 O7 56.95(8)
O12 K2 O8 113.95(9)
O12 K2 O9 144.41(8)
O12 K2 O10 113.05(8)
O12 K2 O11 56.77(8)
O12 K2 N1 113.85(8)
O12 K2 C10 134.42(8)
O12 K2 C18 71.02(8)
O12 K2 B1 105.62(9)
O12 K2 B2 90.79(9)
N1 K2 O11 114.58(8)
N1 K2 C10 22.40(8)
N1 K2 C18 42.89(8)
N1 K2 B1 26.75(9)
N1 K2 B2 27.71(9)
C18 K2 C10 64.51(8)
B1 K2 C10 43.04(9)
B1 K2 C18 42.42(9)
B2 K2 C10 43.86(9)
B2 K2 C18 26.53(9)
B2 K2 B1 44.88(10)
C28 O1 K1 94.6(2)
C28 O1 C29 113.7(4)
C29 O1 K1 106.7(3)
C19 O2 K1 117.8(5)
C19 O2 C30 113.6(7)
C30 O2 K1 124.5(5)
C20 O3 K1 112.9(3)
C21 O3 K1 113.3(3)
C21 O3 C20 117.6(5)
C22 O4 K1 119.1(4)
C22 O4 C23 121.7(5)
C23 O4 K1 119.2(3)
C24 O5 K1 108.9(3)
C25 O5 K1 107.8(3)
C25 O5 C24 121.3(4)
C26 O6 K1 126.7(2)
C27 O6 K1 120.0(3)
C27 O6 C26 113.2(3)
C40 O7 K2 104.2(2)
C41 O7 K2 106.7(2)
C41 O7 C40 111.2(4)
C31 O8 K2 122.3(3)
C31 O8 C42 113.3(4)
C42 O8 K2 119.7(3)
C32 O9 K2 106.7(3)
C32 O9 C33 111.2(3)
C33 O9 K2 105.4(2)
C34 O10 K2 122.9(3)
C34 O10 C35 112.1(3)
C35 O10 K2 121.8(2)
C36 O11 K2 106.3(2)
C36 O11 C37 110.0(3)
C37 O11 K2 103.5(2)
C38 O12 K2 123.3(2)
C38 O12 C39 112.3(3)
C39 O12 K2 122.2(3)
K2 N1 K1 154.22(10)
C10 N1 K1 104.21(19)
C10 N1 K2 100.77(19)
C10 N1 B1 123.5(3)
C10 N1 B2 124.3(3)
B1 N1 K1 84.48(19)
B1 N1 K2 87.09(19)
B2 N1 K1 80.12(18)
B2 N1 K2 80.64(18)
B2 N1 B1 112.2(3)
C2 C1 H1 119.8
C2 C1 B1 120.4(4)
B1 C1 H1 119.8
C1 C2 C3 121.9(3)
C1 C2 C12 120.4(4)
C3 C2 C12 117.7(4)
C2 C3 C10 119.9(3)
C4 C3 C2 123.0(4)
C4 C3 C10 117.2(4)
C3 C4 H4 119.6
C5 C4 C3 120.9(4)
C5 C4 H4 119.6
C4 C5 H5 118.8
C4 C5 C6 122.3(4)
C6 C5 H5 118.8
C5 C6 H6 119.5
C5 C6 C7 121.0(4)
C7 C6 H6 119.5
C6 C7 C10 116.5(4)
C8 C7 C6 123.2(4)
C8 C7 C10 120.3(3)
C7 C8 C11 118.2(4)
C9 C8 C7 121.6(4)
C9 C8 C11 120.1(4)
C8 C9 H9 119.9
C8 C9 B2 120.2(3)
B2 C9 H9 119.9
N1 C10 K2 56.84(16)
N1 C10 C3 119.3(3)
N1 C10 C7 118.7(3)
C3 C10 K2 107.9(2)
C7 C10 K2 102.1(2)
C7 C10 C3 122.0(3)
C8 C11 H11A 109.5
C8 C11 H11B 109.5
C8 C11 H11C 109.5
H11A C11 H11B 109.5
H11A C11 H11C 109.5
H11B C11 H11C 109.5
C2 C12 H12A 109.5
C2 C12 H12B 109.5
C2 C12 H12C 109.5
H12A C12 H12B 109.5
H12A C12 H12C 109.5
H12B C12 H12C 109.5
C14 C13 K1 120.4(2)
C14 C13 C18 118.9(3)
C14 C13 B1 132.4(4)
C18 C13 K1 76.46(18)
C18 C13 B1 108.7(3)
B1 C13 K1 70.57(18)
C13 C14 H14 119.4
C15 C14 C13 121.2(4)
C15 C14 H14 119.4
C14 C15 H15 119.9
C14 C15 C16 120.2(4)
C16 C15 H15 119.9
C15 C16 H16 119.7
C17 C16 C15 120.5(4)
C17 C16 H16 119.7
C16 C17 H17 119.3
C16 C17 C18 121.5(4)
C18 C17 H17 119.3
K1 C18 K2 119.76(10)
C13 C18 K1 78.95(19)
C13 C18 K2 82.60(19)
C13 C18 B2 109.3(3)
C17 C18 K1 121.4(2)
C17 C18 K2 118.0(2)
C17 C18 C13 117.6(3)
C17 C18 B2 133.1(4)
B2 C18 K1 67.64(19)
B2 C18 K2 65.69(18)
O2 C19 H19A 107.8
O2 C19 H19B 107.8
O2 C19 C20 118.1(7)
H19A C19 H19B 107.1
C20 C19 H19A 107.8
C20 C19 H19B 107.8
O3 C20 C19 115.3(5)
O3 C20 H20A 108.4
O3 C20 H20B 108.4
C19 C20 H20A 108.4
C19 C20 H20B 108.4
H20A C20 H20B 107.5
O3 C21 H21A 108.3
O3 C21 H21B 108.3
O3 C21 C22 116.0(5)
H21A C21 H21B 107.4
C22 C21 H21A 108.3
C22 C21 H21B 108.3
O4 C22 C21 118.9(6)
O4 C22 H22A 107.6
O4 C22 H22B 107.6
C21 C22 H22A 107.6
C21 C22 H22B 107.6
H22A C22 H22B 107.0
O4 C23 H23A 107.4
O4 C23 H23B 107.4
O4 C23 C24 119.9(5)
H23A C23 H23B 106.9
C24 C23 H23A 107.4
C24 C23 H23B 107.4
O5 C24 H24A 108.3
O5 C24 H24B 108.3
C23 C24 O5 115.9(5)
C23 C24 H24A 108.3
C23 C24 H24B 108.3
H24A C24 H24B 107.4
O5 C25 H25A 110.0
O5 C25 H25B 110.0
O5 C25 C26 108.5(3)
H25A C25 H25B 108.4
C26 C25 H25A 110.0
C26 C25 H25B 110.0
O6 C26 C25 107.2(3)
O6 C26 H26A 110.3
O6 C26 H26B 110.3
C25 C26 H26A 110.3
C25 C26 H26B 110.3
H26A C26 H26B 108.5
O6 C27 H27A 109.9
O6 C27 H27B 109.9
O6 C27 C28 108.9(4)
H27A C27 H27B 108.3
C28 C27 H27A 109.9
C28 C27 H27B 109.9
O1 C28 C27 107.1(3)
O1 C28 H28A 110.3
O1 C28 H28B 110.3
C27 C28 H28A 110.3
C27 C28 H28B 110.3
H28A C28 H28B 108.6
O1 C29 H29A 109.9
O1 C29 H29B 109.9
O1 C29 C30 108.8(5)
H29A C29 H29B 108.3
C30 C29 H29A 109.9
C30 C29 H29B 109.9
O2 C30 C29 101.9(6)
O2 C30 H30A 111.4
O2 C30 H30B 111.4
C29 C30 H30A 111.4
C29 C30 H30B 111.4
H30A C30 H30B 109.2
O8 C31 H31A 110.1
O8 C31 H31B 110.1
O8 C31 C32 108.0(4)
H31A C31 H31B 108.4
C32 C31 H31A 110.1
C32 C31 H31B 110.1
O9 C32 C31 107.8(4)
O9 C32 H32A 110.2
O9 C32 H32B 110.2
C31 C32 H32A 110.2
C31 C32 H32B 110.2
H32A C32 H32B 108.5
O9 C33 H33A 109.9
O9 C33 H33B 109.9
O9 C33 C34 108.7(3)
H33A C33 H33B 108.3
C34 C33 H33A 109.9
C34 C33 H33B 109.9
O10 C34 C33 108.1(4)
O10 C34 H34A 110.1
O10 C34 H34B 110.1
C33 C34 H34A 110.1
C33 C34 H34B 110.1
H34A C34 H34B 108.4
O10 C35 H35A 110.0
O10 C35 H35B 110.0
O10 C35 C36 108.4(3)
H35A C35 H35B 108.4
C36 C35 H35A 110.0
C36 C35 H35B 110.0
O11 C36 C35 108.7(3)
O11 C36 H36A 110.0
O11 C36 H36B 110.0
C35 C36 H36A 110.0
C35 C36 H36B 110.0
H36A C36 H36B 108.3
O11 C37 H37A 110.0
O11 C37 H37B 110.0
O11 C37 C38 108.3(3)
H37A C37 H37B 108.4
C38 C37 H37A 110.0
C38 C37 H37B 110.0
O12 C38 C37 108.8(3)
O12 C38 H38A 109.9
O12 C38 H38B 109.9
C37 C38 H38A 109.9
C37 C38 H38B 109.9
H38A C38 H38B 108.3
O12 C39 H39A 109.8
O12 C39 H39B 109.8
O12 C39 C40 109.3(3)
H39A C39 H39B 108.3
C40 C39 H39A 109.8
C40 C39 H39B 109.8
O7 C40 C39 109.1(3)
O7 C40 H40A 109.9
O7 C40 H40B 109.9
C39 C40 H40A 109.9
C39 C40 H40B 109.9
H40A C40 H40B 108.3
O7 C41 H41A 110.0
O7 C41 H41B 110.0
O7 C41 C42 108.4(4)
H41A C41 H41B 108.4
C42 C41 H41A 110.0
C42 C41 H41B 110.0
O8 C42 C41 108.1(4)
O8 C42 H42A 110.1
O8 C42 H42B 110.1
C41 C42 H42A 110.1
C41 C42 H42B 110.1
H42A C42 H42B 108.4
K1 B1 K2 128.94(14)
N1 B1 K1 68.62(17)
N1 B1 K2 66.17(18)
N1 B1 C1 115.1(3)
N1 B1 C13 104.8(3)
C1 B1 K1 111.7(2)
C1 B1 K2 108.0(2)
C1 B1 C13 140.1(4)
C13 B1 K1 82.92(19)
C13 B1 K2 86.7(2)
K2 B2 K1 140.25(14)
N1 B2 K1 72.40(18)
N1 B2 K2 71.65(17)
N1 B2 C9 114.9(3)
N1 B2 C18 105.0(3)
C9 B2 K1 107.6(2)
C9 B2 K2 102.5(2)
C9 B2 C18 140.1(4)
C18 B2 K1 85.6(2)
C18 B2 K2 87.8(2)

loop_
_geom_bond_atom_site_label_1
_geom_bond_atom_site_label_2
_geom_bond_distance
K1 O1 3.037(3)
K1 O2 2.983(5)
K1 O3 2.872(4)
K1 O4 2.864(3)
K1 O5 2.973(4)
K1 O6 2.793(3)
K1 N1 3.050(3)
K1 C13 3.431(3)
K1 C18 3.398(3)
K1 B1 3.260(4)
K1 B2 3.152(4)
K2 O7 2.960(3)
K2 O8 2.865(3)
K2 O9 2.987(3)
K2 O10 2.874(3)
K2 O11 3.028(3)
K2 O12 2.817(3)
K2 N1 3.013(3)
K2 C10 3.536(3)
K2 C18 3.434(3)
K2 B1 3.289(4)
K2 B2 3.132(4)
O1 C28 1.399(7)
O1 C29 1.423(6)
O2 C19 1.282(10)
O2 C30 1.427(10)
O3 C20 1.393(7)
O3 C21 1.365(7)
O4 C22 1.329(7)
O4 C23 1.338(7)
O5 C24 1.414(6)
O5 C25 1.395(7)
O6 C26 1.416(5)
O6 C27 1.415(5)
O7 C40 1.436(6)
O7 C41 1.406(6)
O8 C31 1.408(6)
O8 C42 1.432(6)
O9 C32 1.411(6)
O9 C33 1.423(5)
O10 C34 1.414(5)
O10 C35 1.422(5)
O11 C36 1.423(4)
O11 C37 1.431(4)
O12 C38 1.412(5)
O12 C39 1.417(5)
N1 C10 1.371(4)
N1 B1 1.482(5)
N1 B2 1.476(5)
C1 H1 0.9300
C1 C2 1.380(6)
C1 B1 1.491(6)
C2 C3 1.431(6)
C2 C12 1.522(6)
C3 C4 1.427(5)
C3 C10 1.437(5)
C4 H4 0.9300
C4 C5 1.369(7)
C5 H5 0.9300
C5 C6 1.378(6)
C6 H6 0.9300
C6 C7 1.434(5)
C7 C8 1.429(6)
C7 C10 1.435(5)
C8 C9 1.395(5)
C8 C11 1.510(6)
C9 H9 0.9300
C9 B2 1.489(6)
C11 H11A 0.9600
C11 H11B 0.9600
C11 H11C 0.9600
C12 H12A 0.9600
C12 H12B 0.9600
C12 H12C 0.9600
C13 C14 1.410(5)
C13 C18 1.455(5)
C13 B1 1.543(5)
C14 H14 0.9300
C14 C15 1.374(6)
C15 H15 0.9300
C15 C16 1.401(7)
C16 H16 0.9300
C16 C17 1.378(6)
C17 H17 0.9300
C17 C18 1.414(5)
C18 B2 1.535(5)
C19 H19A 0.9700
C19 H19B 0.9700
C19 C20 1.433(11)
C20 H20A 0.9700
C20 H20B 0.9700
C21 H21A 0.9700
C21 H21B 0.9700
C21 C22 1.423(10)
C22 H22A 0.9700
C22 H22B 0.9700
C23 H23A 0.9700
C23 H23B 0.9700
C23 C24 1.390(8)
C24 H24A 0.9700
C24 H24B 0.9700
C25 H25A 0.9700
C25 H25B 0.9700
C25 C26 1.501(7)
C26 H26A 0.9700
C26 H26B 0.9700
C27 H27A 0.9700
C27 H27B 0.9700
C27 C28 1.495(7)
C28 H28A 0.9700
C28 H28B 0.9700
C29 H29A 0.9700
C29 H29B 0.9700
C29 C30 1.490(11)
C30 H30A 0.9700
C30 H30B 0.9700
C31 H31A 0.9700
C31 H31B 0.9700
C31 C32 1.504(7)
C32 H32A 0.9700
C32 H32B 0.9700
C33 H33A 0.9700
C33 H33B 0.9700
C33 C34 1.487(7)
C34 H34A 0.9700
C34 H34B 0.9700
C35 H35A 0.9700
C35 H35B 0.9700
C35 C36 1.481(6)
C36 H36A 0.9700
C36 H36B 0.9700
C37 H37A 0.9700
C37 H37B 0.9700
C37 C38 1.495(6)
C38 H38A 0.9700
C38 H38B 0.9700
C39 H39A 0.9700
C39 H39B 0.9700
C39 C40 1.466(7)
C40 H40A 0.9700
C40 H40B 0.9700
C41 H41A 0.9700
C41 H41B 0.9700
C41 C42 1.499(8)
C42 H42A 0.9700
C42 H42B 0.9700

loop_
_geom_torsion_atom_site_label_1
_geom_torsion_atom_site_label_2
_geom_torsion_atom_site_label_3
_geom_torsion_atom_site_label_4
_geom_torsion
K1 O1 C28 C27 78.1(3)
K1 O1 C29 C30 -73.1(5)
K1 O2 C19 C20 14.7(11)
K1 O2 C30 C29 -30.5(7)
K1 O3 C20 C19 50.8(7)
K1 O3 C21 C22 -45.9(7)
K1 O4 C22 C21 -5.1(11)
K1 O4 C23 C24 12.7(9)
K1 O5 C24 C23 48.5(6)
K1 O5 C25 C26 66.3(4)
K1 O6 C26 C25 15.0(5)
K1 O6 C27 C28 0.4(4)
K1 N1 C10 K2 173.57(18)
K1 N1 C10 C3 -93.3(3)
K1 N1 C10 C7 87.8(3)
K1 N1 B1 K2 -155.62(9)
K1 N1 B1 C1 104.8(3)
K1 N1 B1 C13 -76.1(2)
K1 N1 B2 K2 162.76(9)
K1 N1 B2 C9 -101.7(3)
K1 N1 B2 C18 80.3(2)
K1 C13 C14 C15 -91.7(4)
K1 C13 C18 K2 -122.37(8)
K1 C13 C18 C17 119.8(3)
K1 C13 C18 B2 -61.4(2)
K1 C13 B1 K2 129.90(11)
K1 C13 B1 N1 65.6(2)
K1 C13 B1 C1 -115.6(5)
K1 C18 B2 K2 -140.78(13)
K1 C18 B2 N1 -70.5(2)
K1 C18 B2 C9 112.3(5)
K2 O7 C40 C39 -68.3(3)
K2 O7 C41 C42 66.7(4)
K2 O8 C31 C32 -27.4(5)
K2 O8 C42 C41 30.7(5)
K2 O9 C32 C31 -67.1(4)
K2 O9 C33 C34 69.4(3)
K2 O10 C34 C33 19.4(5)
K2 O10 C35 C36 -30.5(4)
K2 O11 C36 C35 -65.5(3)
K2 O11 C37 C38 67.7(3)
K2 O12 C38 C37 22.6(4)
K2 O12 C39 C40 -18.4(4)
K2 N1 C10 C3 93.2(3)
K2 N1 C10 C7 -85.8(3)
K2 N1 B1 K1 155.62(9)
K2 N1 B1 C1 -99.6(3)
K2 N1 B1 C13 79.5(2)
K2 N1 B2 K1 -162.76(9)
K2 N1 B2 C9 95.6(3)
K2 N1 B2 C18 -82.5(2)
K2 C18 B2 K1 140.78(13)
K2 C18 B2 N1 70.3(2)
K2 C18 B2 C9 -106.9(5)
O1 K1 O2 C19 154.1(7)
O1 K1 O2 C30 -1.4(5)
O1 K1 O3 C20 -55.2(4)
O1 K1 O3 C21 167.9(4)
O1 K1 O4 C22 -85.5(6)
O1 K1 O4 C23 92.1(5)
O1 K1 O5 C24 -163.3(3)
O1 K1 O5 C25 -30.0(3)
O1 K1 O6 C26 -157.3(3)
O1 K1 O6 C27 27.2(3)
O1 K1 N1 K2 -41.6(3)
O1 K1 N1 C10 153.0(2)
O1 K1 N1 B1 29.9(2)
O1 K1 N1 B2 -83.9(2)
O1 K1 C13 C14 5.7(3)
O1 K1 C13 C18 -110.1(2)
O1 K1 C13 B1 134.2(2)
O1 K1 C18 K2 143.47(13)
O1 K1 C18 C13 68.7(2)
O1 K1 C18 C17 -47.0(3)
O1 K1 C18 B2 -174.9(2)
O1 K1 B1 K2 -126.48(16)
O1 K1 B1 N1 -155.53(19)
O1 K1 B1 C1 95.0(3)
O1 K1 B1 C13 -46.5(2)
O1 K1 B2 K2 86.9(2)
O1 K1 B2 N1 112.99(19)
O1 K1 B2 C9 -135.8(2)
O1 K1 B2 C18 5.7(2)
O1 C29 C30 O2 68.3(6)
O2 K1 O1 C28 151.9(3)
O2 K1 O1 C29 35.5(4)
O2 K1 O3 C20 -28.3(4)
O2 K1 O3 C21 -165.1(4)
O2 K1 O4 C22 -24.7(6)
O2 K1 O4 C23 152.9(5)
O2 K1 O5 C24 -110.9(4)
O2 K1 O5 C25 22.5(4)
O2 K1 O6 C26 -138.2(3)
O2 K1 O6 C27 46.2(3)
O2 K1 N1 K2 -97.0(3)
O2 K1 N1 C10 97.6(3)
O2 K1 N1 B1 -25.6(2)
O2 K1 N1 B2 -139.3(2)
O2 K1 C13 C14 -48.5(3)
O2 K1 C13 C18 -164.3(2)
O2 K1 C13 B1 80.0(3)
O2 K1 C18 K2 91.15(18)
O2 K1 C18 C13 16.4(2)
O2 K1 C18 C17 -99.3(3)
O2 K1 C18 B2 132.7(2)
O2 K1 B1 K2 -176.1(2)
O2 K1 B1 N1 154.9(2)
O2 K1 B1 C1 45.4(3)
O2 K1 B1 C13 -96.1(3)
O2 K1 B2 K2 23.5(3)
O2 K1 B2 N1 49.6(3)
O2 K1 B2 C9 160.9(3)
O2 K1 B2 C18 -57.6(3)
O2 C19 C20 O3 -45.2(11)
O3 K1 O1 C28 -180.0(3)
O3 K1 O1 C29 63.6(4)
O3 K1 O2 C19 7.2(6)
O3 K1 O2 C30 -148.3(7)
O3 K1 O4 C22 -12.1(6)
O3 K1 O4 C23 165.5(5)
O3 K1 O5 C24 -48.6(3)
O3 K1 O5 C25 84.8(3)
O3 K1 O6 C26 -78.4(3)
O3 K1 O6 C27 106.0(3)
O3 K1 N1 K2 -154.6(3)
O3 K1 N1 C10 40.0(2)
O3 K1 N1 B1 -83.2(2)
O3 K1 N1 B2 163.1(2)
O3 K1 C13 C14 -96.4(3)
O3 K1 C13 C18 147.7(2)
O3 K1 C13 B1 32.0(3)
O3 K1 C18 K2 31.2(2)
O3 K1 C18 C13 -43.5(3)
O3 K1 C18 C17 -159.2(3)
O3 K1 C18 B2 72.8(3)
O3 K1 B1 K2 128.44(17)
O3 K1 B1 N1 99.4(2)
O3 K1 B1 C1 -10.1(3)
O3 K1 B1 C13 -151.6(2)
O3 K1 B2 K2 -46.3(3)
O3 K1 B2 N1 -20.2(2)
O3 K1 B2 C9 91.1(3)
O3 K1 B2 C18 -127.4(2)
O3 C21 C22 O4 35.4(11)
O4 K1 O1 C28 -123.5(3)
O4 K1 O1 C29 120.1(3)
O4 K1 O2 C19 19.9(7)
O4 K1 O2 C30 -135.6(6)
O4 K1 O3 C20 165.6(4)
O4 K1 O3 C21 28.8(3)
O4 K1 O5 C24 -27.5(3)
O4 K1 O5 C25 105.8(3)
O4 K1 O6 C26 -18.1(3)
O4 K1 O6 C27 166.3(3)
O4 K1 N1 K2 147.5(2)
O4 K1 N1 C10 -17.9(2)
O4 K1 N1 B1 -141.0(2)
O4 K1 N1 B2 105.2(2)
O4 K1 C13 C14 -166.4(3)
O4 K1 C13 C18 77.8(2)
O4 K1 C13 B1 -37.9(3)
O4 K1 C18 K2 -49.13(18)
O4 K1 C18 C13 -123.9(2)
O4 K1 C18 C17 120.4(3)
O4 K1 C18 B2 -7.5(2)
O4 K1 B1 K2 73.01(18)
O4 K1 B1 N1 44.0(2)
O4 K1 B1 C1 -65.5(3)
O4 K1 B1 C13 153.0(2)
O4 K1 B2 K2 -104.9(2)
O4 K1 B2 N1 -78.8(2)
O4 K1 B2 C9 32.5(3)
O4 K1 B2 C18 174.0(2)
O4 C23 C24 O5 -44.2(10)
O5 K1 O1 C28 -60.3(3)
O5 K1 O1 C29 -176.7(3)
O5 K1 O2 C19 86.2(7)
O5 K1 O2 C30 -69.4(7)
O5 K1 O3 C20 -173.3(4)
O5 K1 O3 C21 49.9(4)
O5 K1 O4 C22 -168.8(6)
O5 K1 O4 C23 8.8(5)
O5 K1 O6 C26 11.9(3)
O5 K1 O6 C27 -163.6(3)
O5 K1 N1 K2 89.5(3)
O5 K1 N1 C10 -75.8(2)
O5 K1 N1 B1 161.0(2)
O5 K1 N1 B2 47.3(2)
O5 K1 C13 C14 114.4(3)
O5 K1 C13 C18 -1.4(2)
O5 K1 C13 B1 -117.1(2)
O5 K1 C18 K2 -106.41(13)
O5 K1 C18 C13 178.83(19)
O5 K1 C18 C17 63.1(3)
O5 K1 C18 B2 -64.8(2)
O5 K1 B1 K2 4.0(2)
O5 K1 B1 N1 -25.0(3)
O5 K1 B1 C1 -134.5(3)
O5 K1 B1 C13 84.0(2)
O5 K1 B2 K2 -161.7(2)
O5 K1 B2 N1 -135.6(2)
O5 K1 B2 C9 -24.4(2)
O5 K1 B2 C18 117.1(2)
O5 C25 C26 O6 -54.7(5)
O6 K1 O1 C28 -50.9(2)
O6 K1 O1 C29 -167.3(4)
O6 K1 O2 C19 134.8(7)
O6 K1 O2 C30 -20.8(6)
O6 K1 O3 C20 -111.5(4)
O6 K1 O3 C21 111.7(4)
O6 K1 O4 C22 -139.9(6)
O6 K1 O4 C23 37.7(5)
O6 K1 O5 C24 -172.8(4)
O6 K1 O5 C25 -39.4(3)
O6 K1 N1 K2 31.1(3)
O6 K1 N1 C10 -134.3(2)
O6 K1 N1 B1 102.6(2)
O6 K1 N1 B2 -11.1(2)
O6 K1 C13 C14 56.3(3)
O6 K1 C13 C18 -59.5(2)
O6 K1 C13 B1 -175.2(2)
O6 K1 C18 K2 -161.23(12)
O6 K1 C18 C13 124.0(2)
O6 K1 C18 C17 8.3(3)
O6 K1 C18 B2 -119.6(2)
O6 K1 B1 K2 -73.8(2)
O6 K1 B1 N1 -102.8(2)
O6 K1 B1 C1 147.7(2)
O6 K1 B1 C13 6.2(3)
O6 K1 B2 K2 145.4(2)
O6 K1 B2 N1 171.51(18)
O6 K1 B2 C9 -77.2(2)
O6 K1 B2 C18 64.3(2)
O6 C27 C28 O1 -59.7(4)
O7 K2 O8 C31 -153.4(4)
O7 K2 O8 C42 0.7(3)
O7 K2 O9 C32 62.2(2)
O7 K2 O9 C33 -179.5(2)
O7 K2 O10 C34 85.9(3)
O7 K2 O10 C35 -72.3(3)
O7 K2 O11 C36 175.6(2)
O7 K2 O11 C37 -68.5(2)
O7 K2 O12 C38 151.3(3)
O7 K2 O12 C39 -11.0(3)
O7 K2 N1 K1 58.2(3)
O7 K2 N1 C10 -136.3(2)
O7 K2 N1 B1 -12.7(2)
O7 K2 N1 B2 100.4(2)
O7 K2 C10 N1 57.2(3)
O7 K2 C10 C3 -56.5(3)
O7 K2 C10 C7 173.8(2)
O7 K2 C18 K1 -129.01(12)
O7 K2 C18 C13 -56.3(2)
O7 K2 C18 C17 61.1(3)
O7 K2 C18 B2 -171.3(2)
O7 K2 B1 K1 139.38(16)
O7 K2 B1 N1 169.00(19)
O7 K2 B1 C1 -80.9(3)
O7 K2 B1 C13 61.2(2)
O7 K2 B2 K1 -70.3(2)
O7 K2 B2 N1 -96.5(2)
O7 K2 B2 C9 151.1(2)
O7 K2 B2 C18 10.1(3)
O7 C41 C42 O8 -66.8(5)
O8 K2 O7 C40 -151.7(3)
O8 K2 O7 C41 -34.0(3)
O8 K2 O9 C32 35.8(2)
O8 K2 O9 C33 154.1(3)
O8 K2 O10 C34 21.6(3)
O8 K2 O10 C35 -136.5(3)
O8 K2 O11 C36 117.5(2)
O8 K2 O11 C37 -126.6(2)
O8 K2 O12 C38 141.8(3)
O8 K2 O12 C39 -20.4(3)
O8 K2 N1 K1 119.5(2)
O8 K2 N1 C10 -74.9(2)
O8 K2 N1 B1 48.6(2)
O8 K2 N1 B2 161.7(2)
O8 K2 C10 N1 109.8(2)
O8 K2 C10 C3 -4.0(3)
O8 K2 C10 C7 -133.7(2)
O8 K2 C18 K1 -74.78(15)
O8 K2 C18 C13 -2.1(2)
O8 K2 C18 C17 115.3(3)
O8 K2 C18 B2 -117.1(2)
O8 K2 B1 K1 -163.26(17)
O8 K2 B1 N1 -133.64(19)
O8 K2 B1 C1 -23.6(3)
O8 K2 B1 C13 118.6(2)
O8 K2 B2 K1 2.4(3)
O8 K2 B2 N1 -23.8(3)
O8 K2 B2 C9 -136.2(2)
O8 K2 B2 C18 82.8(2)
O8 C31 C32 O9 64.3(5)
O9 K2 O7 C40 -177.7(2)
O9 K2 O7 C41 -60.0(3)
O9 K2 O8 C31 -3.4(3)
O9 K2 O8 C42 150.7(4)
O9 K2 O10 C34 10.0(3)
O9 K2 O10 C35 -148.1(3)
O9 K2 O11 C36 61.0(2)
O9 K2 O11 C37 176.9(2)
O9 K2 O12 C38 76.6(3)
O9 K2 O12 C39 -85.6(3)
O9 K2 N1 K1 177.6(2)
O9 K2 N1 C10 -16.9(2)
O9 K2 N1 B1 106.65(19)
O9 K2 N1 B2 -140.3(2)
O9 K2 C10 N1 163.2(2)
O9 K2 C10 C3 49.5(2)
O9 K2 C10 C7 -80.2(2)
O9 K2 C18 K1 2.7(2)
O9 K2 C18 C13 75.4(2)
O9 K2 C18 C17 -167.2(3)
O9 K2 C18 B2 -39.7(3)
O9 K2 B1 K1 -109.91(16)
O9 K2 B1 N1 -80.29(19)
O9 K2 B1 C1 29.8(3)
O9 K2 B1 C13 171.91(19)
O9 K2 B2 K1 73.7(2)
O9 K2 B2 N1 47.5(2)
O9 K2 B2 C9 -64.9(3)
O9 K2 B2 C18 154.08(19)
O9 C33 C34 O10 -60.8(4)
O10 K2 O7 C40 124.6(3)
O10 K2 O7 C41 -117.7(3)
O10 K2 O8 C31 -14.9(3)
O10 K2 O8 C42 139.2(3)
O10 K2 O9 C32 -157.2(3)
O10 K2 O9 C33 -38.9(2)
O10 K2 O11 C36 33.3(2)
O10 K2 O11 C37 149.1(2)
O10 K2 O12 C38 13.6(3)
O10 K2 O12 C39 -148.6(3)
O10 K2 N1 K1 -125.8(2)
O10 K2 N1 C10 39.7(2)
O10 K2 N1 B1 163.27(19)
O10 K2 N1 B2 -83.6(2)
O10 K2 C10 N1 -140.1(2)
O10 K2 C10 C3 106.2(2)
O10 K2 C10 C7 -23.5(2)
O10 K2 C18 K1 71.84(15)
O10 K2 C18 C13 144.56(19)
O10 K2 C18 C17 -98.1(3)
O10 K2 C18 B2 29.5(2)
O10 K2 B1 K1 -49.6(2)
O10 K2 B1 N1 -20.0(2)
O10 K2 B1 C1 90.1(3)
O10 K2 B1 C13 -127.8(2)
O10 K2 B2 K1 125.5(2)
O10 K2 B2 N1 99.3(2)
O10 K2 B2 C9 -13.0(2)
O10 K2 B2 C18 -154.1(2)
O10 C35 C36 O11 65.9(4)
O11 K2 O7 C40 69.5(3)
O11 K2 O7 C41 -172.8(3)
O11 K2 O8 C31 -77.8(3)
O11 K2 O8 C42 76.3(4)
O11 K2 O9 C32 174.8(2)
O11 K2 O9 C33 -66.9(3)
O11 K2 O10 C34 157.2(3)
O11 K2 O10 C35 -0.9(3)
O11 K2 O12 C38 7.7(2)
O11 K2 O12 C39 -154.6(3)
O11 K2 N1 K1 -69.0(3)
O11 K2 N1 C10 96.5(2)
O11 K2 N1 B1 -139.93(19)
O11 K2 N1 B2 -26.8(2)
O11 K2 C10 N1 -94.0(2)
O11 K2 C10 C3 152.3(2)
O11 K2 C10 C7 22.6(2)
O11 K2 C18 K1 125.25(12)
O11 K2 C18 C13 -162.03(19)
O11 K2 C18 C17 -44.7(3)
O11 K2 C18 B2 82.9(2)
O11 K2 B1 K1 23.8(2)
O11 K2 B1 N1 53.4(2)
O11 K2 B1 C1 163.5(2)
O11 K2 B1 C13 -54.4(2)
O11 K2 B2 K1 -178.0(2)
O11 K2 B2 N1 155.75(19)
O11 K2 B2 C9 43.4(2)
O11 K2 B2 C18 -97.7(2)
O11 C37 C38 O12 -63.3(4)
O12 K2 O7 C40 38.5(2)
O12 K2 O7 C41 156.2(3)
O12 K2 O8 C31 -144.1(3)
O12 K2 O8 C42 10.1(4)
O12 K2 O9 C32 120.6(2)
O12 K2 O9 C33 -121.1(3)
O12 K2 O10 C34 151.2(3)
O12 K2 O10 C35 -6.9(3)
O12 K2 O11 C36 -153.3(2)
O12 K2 O11 C37 -37.4(2)
O12 K2 N1 K1 -6.2(3)
O12 K2 N1 C10 159.4(2)
O12 K2 N1 B1 -77.1(2)
O12 K2 N1 B2 36.0(2)
O12 K2 C10 N1 -26.8(3)
O12 K2 C10 C3 -140.6(2)
O12 K2 C10 C7 89.7(2)
O12 K2 C18 K1 178.52(15)
O12 K2 C18 C13 -108.8(2)
O12 K2 C18 C17 8.6(3)
O12 K2 C18 B2 136.2(2)
O12 K2 B1 K1 82.61(17)
O12 K2 B1 N1 112.22(19)
O12 K2 B1 C1 -137.7(3)
O12 K2 B1 C13 4.4(2)
O12 K2 B2 K1 -121.3(2)
O12 K2 B2 N1 -147.5(2)
O12 K2 B2 C9 100.1(2)
O12 K2 B2 C18 -40.9(2)
O12 C39 C40 O7 60.2(4)
N1 K1 O1 C28 70.3(3)
N1 K1 O1 C29 -46.2(4)
N1 K1 O2 C19 -82.3(7)
N1 K1 O2 C30 122.2(6)
N1 K1 O3 C20 74.0(4)
N1 K1 O3 C21 -62.8(4)
N1 K1 O4 C22 83.3(6)
N1 K1 O4 C23 -99.1(5)
N1 K1 O5 C24 57.3(3)
N1 K1 O5 C25 -169.3(3)
N1 K1 O6 C26 94.2(3)
N1 K1 O6 C27 -81.4(3)
N1 K1 C13 C14 -167.4(4)
N1 K1 C13 C18 76.8(2)
N1 K1 C13 B1 -38.9(2)
N1 K1 C18 K2 -1.41(9)
N1 K1 C18 C13 -76.2(2)
N1 K1 C18 C17 168.1(4)
N1 K1 C18 B2 40.18(19)
N1 K1 B1 K2 29.05(14)
N1 K1 B1 C1 -109.5(3)
N1 K1 B1 C13 109.0(3)
N1 K1 B2 K2 -26.10(15)
N1 K1 B2 C9 111.3(3)
N1 K1 B2 C18 -107.2(3)
N1 K2 O7 C40 -61.8(3)
N1 K2 O7 C41 55.9(3)
N1 K2 O8 C31 90.3(3)
N1 K2 O8 C42 -115.6(3)
N1 K2 O9 C32 -65.3(2)
N1 K2 O9 C33 53.0(3)
N1 K2 O10 C34 -88.6(3)
N1 K2 O10 C35 113.3(3)
N1 K2 O11 C36 -49.9(2)
N1 K2 O11 C37 66.0(2)
N1 K2 O12 C38 -97.0(3)
N1 K2 O12 C39 100.7(3)
N1 K2 C10 C3 -113.7(4)
N1 K2 C10 C7 116.6(3)
N1 K2 C18 K1 1.43(9)
N1 K2 C18 C13 74.2(2)
N1 K2 C18 C17 -168.5(4)
N1 K2 C18 B2 -40.9(2)
N1 K2 B1 K1 -29.62(14)
N1 K2 B1 C1 110.1(3)
N1 K2 B1 C13 -107.8(3)
N1 K2 B2 K1 26.22(15)
N1 K2 B2 C9 -112.4(3)
N1 K2 B2 C18 106.6(3)
C1 C2 C3 C4 -178.3(4)
C1 C2 C3 C10 1.1(6)
C2 C1 B1 K1 74.6(4)
C2 C1 B1 K2 -72.6(4)
C2 C1 B1 N1 -1.1(5)
C2 C1 B1 C13 -179.8(4)
C2 C3 C4 C5 -179.7(4)
C2 C3 C10 K2 60.7(4)
C2 C3 C10 N1 -0.8(5)
C2 C3 C10 C7 178.1(3)
C3 C4 C5 C6 0.8(6)
C4 C3 C10 K2 -119.9(3)
C4 C3 C10 N1 178.6(3)
C4 C3 C10 C7 -2.4(5)
C4 C5 C6 C7 -1.1(6)
C5 C6 C7 C8 179.5(4)
C5 C6 C7 C10 -0.4(5)
C6 C7 C8 C9 178.6(3)
C6 C7 C8 C11 -2.4(5)
C6 C7 C10 K2 122.5(3)
C6 C7 C10 N1 -178.9(3)
C6 C7 C10 C3 2.2(5)
C7 C8 C9 B2 0.4(5)
C8 C7 C10 K2 -57.4(3)
C8 C7 C10 N1 1.2(5)
C8 C7 C10 C3 -177.7(3)
C8 C9 B2 K1 -77.5(3)
C8 C9 B2 K2 76.2(3)
C8 C9 B2 N1 0.8(5)
C8 C9 B2 C18 177.9(4)
C10 K2 O7 C40 -83.6(3)
C10 K2 O7 C41 34.1(3)
C10 K2 O8 C31 68.4(3)
C10 K2 O8 C42 -137.4(3)
C10 K2 O9 C32 -71.8(2)
C10 K2 O9 C33 46.6(2)
C10 K2 O10 C34 -74.3(3)
C10 K2 O10 C35 127.6(3)
C10 K2 O11 C36 -25.2(2)
C10 K2 O11 C37 90.7(2)
C10 K2 O12 C38 -86.2(3)
C10 K2 O12 C39 111.6(3)
C10 K2 N1 K1 -165.6(4)
C10 K2 N1 B1 123.5(3)
C10 K2 N1 B2 -123.4(3)
C10 K2 C18 K1 8.78(11)
C10 K2 C18 C13 81.5(2)
C10 K2 C18 C17 -161.1(3)
C10 K2 C18 B2 -33.6(2)
C10 K2 B1 K1 -57.35(15)
C10 K2 B1 N1 -27.73(16)
C10 K2 B1 C1 82.3(3)
C10 K2 B1 C13 -135.5(3)
C10 K2 B2 K1 53.55(19)
C10 K2 B2 N1 27.33(17)
C10 K2 B2 C9 -85.0(3)
C10 K2 B2 C18 133.9(3)
C10 N1 B1 K1 -103.4(3)
C10 N1 B1 K2 101.0(3)
C10 N1 B1 C1 1.4(5)
C10 N1 B1 C13 -179.5(3)
C10 N1 B2 K1 100.5(3)
C10 N1 B2 K2 -96.7(3)
C10 N1 B2 C9 -1.1(5)
C10 N1 B2 C18 -179.2(3)
C10 C3 C4 C5 0.9(5)
C10 C7 C8 C9 -1.5(5)
C10 C7 C8 C11 177.5(3)
C11 C8 C9 B2 -178.6(3)
C12 C2 C3 C4 0.5(6)
C12 C2 C3 C10 179.9(4)
C13 K1 O1 C28 64.5(2)
C13 K1 O1 C29 -51.9(3)
C13 K1 O2 C19 -120.2(7)
C13 K1 O2 C30 84.2(6)
C13 K1 O3 C20 33.6(4)
C13 K1 O3 C21 -103.3(4)
C13 K1 O4 C22 82.6(6)
C13 K1 O4 C23 -99.8(5)
C13 K1 O5 C24 101.8(3)
C13 K1 O5 C25 -124.8(3)
C13 K1 O6 C26 133.9(3)
C13 K1 O6 C27 -41.7(3)
C13 K1 N1 K2 -33.2(2)
C13 K1 N1 C10 161.5(3)
C13 K1 N1 B1 38.29(19)
C13 K1 N1 B2 -75.4(2)
C13 K1 C18 K2 74.8(2)
C13 K1 C18 C17 -115.7(4)
C13 K1 C18 B2 116.3(3)
C13 K1 B1 K2 -80.0(2)
C13 K1 B1 N1 -109.0(3)
C13 K1 B1 C1 141.5(4)
C13 K1 B2 K2 48.16(19)
C13 K1 B2 N1 74.3(2)
C13 K1 B2 C9 -174.5(3)
C13 K1 B2 C18 -32.99(18)
C13 C14 C15 C16 -1.1(6)
C13 C18 B2 K1 68.7(2)
C13 C18 B2 K2 -72.1(2)
C13 C18 B2 N1 -1.8(4)
C13 C18 B2 C9 -179.0(4)
C14 C13 C18 K1 -117.5(3)
C14 C13 C18 K2 120.1(3)
C14 C13 C18 C17 2.3(5)
C14 C13 C18 B2 -178.9(3)
C14 C13 B1 K1 113.9(4)
C14 C13 B1 K2 -116.2(4)
C14 C13 B1 N1 179.5(3)
C14 C13 B1 C1 -1.8(8)
C14 C15 C16 C17 1.6(6)
C15 C16 C17 C18 -0.1(6)
C16 C17 C18 K1 91.9(4)
C16 C17 C18 K2 -98.4(4)
C16 C17 C18 C13 -1.8(5)
C16 C17 C18 B2 179.7(4)
C17 C18 B2 K1 -112.8(4)
C17 C18 B2 K2 106.4(4)
C17 C18 B2 N1 176.8(4)
C17 C18 B2 C9 -0.4(7)
C18 K1 O1 C28 41.5(3)
C18 K1 O1 C29 -74.9(4)
C18 K1 O2 C19 -127.0(7)
C18 K1 O2 C30 77.5(6)
C18 K1 O3 C20 52.2(4)
C18 K1 O3 C21 -84.6(4)
C18 K1 O4 C22 113.8(6)
C18 K1 O4 C23 -68.6(5)
C18 K1 O5 C24 101.2(3)
C18 K1 O5 C25 -125.4(3)
C18 K1 O6 C26 112.8(3)
C18 K1 O6 C27 -62.7(3)
C18 K1 N1 K2 3.2(2)
C18 K1 N1 C10 -162.1(3)
C18 K1 N1 B1 74.7(2)
C18 K1 N1 B2 -39.0(2)
C18 K1 C13 C14 115.8(4)
C18 K1 C13 B1 -115.7(3)
C18 K1 B1 K2 -46.51(15)
C18 K1 B1 N1 -75.6(2)
C18 K1 B1 C1 175.0(3)
C18 K1 B1 C13 33.46(19)
C18 K1 B2 K2 81.2(3)
C18 K1 B2 N1 107.2(3)
C18 K1 B2 C9 -141.5(4)
C18 K2 O7 C40 -25.0(3)
C18 K2 O7 C41 92.7(3)
C18 K2 O8 C31 133.6(3)
C18 K2 O8 C42 -72.3(3)
C18 K2 O9 C32 -66.2(3)
C18 K2 O9 C33 52.1(3)
C18 K2 O10 C34 -128.9(3)
C18 K2 O10 C35 73.0(3)
C18 K2 O11 C36 -88.4(2)
C18 K2 O11 C37 27.5(2)
C18 K2 O12 C38 -99.2(3)
C18 K2 O12 C39 98.6(3)
C18 K2 N1 K1 -3.2(2)
C18 K2 N1 C10 162.4(3)
C18 K2 N1 B1 -74.1(2)
C18 K2 N1 B2 39.0(2)
C18 K2 C10 N1 -13.2(2)
C18 K2 C10 C3 -126.9(3)
C18 K2 C10 C7 103.4(2)
C18 K2 B1 K1 46.38(14)
C18 K2 B1 N1 76.0(2)
C18 K2 B1 C1 -173.9(3)
C18 K2 B1 C13 -31.80(18)
C18 K2 B2 K1 -80.4(3)
C18 K2 B2 N1 -106.6(3)
C18 K2 B2 C9 141.0(4)
C18 C13 C14 C15 -0.9(5)
C18 C13 B1 K1 -67.6(2)
C18 C13 B1 K2 62.3(2)
C18 C13 B1 N1 -2.0(4)
C18 C13 B1 C1 176.8(5)
C19 O2 C30 C29 173.1(7)
C20 O3 C21 C22 179.4(6)
C21 O3 C20 C19 -174.3(6)
C22 O4 C23 C24 -169.8(8)
C23 O4 C22 C21 177.4(7)
C24 O5 C25 C26 -167.3(4)
C25 O5 C24 C23 -77.4(7)
C26 O6 C27 C28 -175.7(4)
C27 O6 C26 C25 -169.2(4)
C28 O1 C29 C30 -175.9(5)
C29 O1 C28 C27 -171.4(4)
C30 O2 C19 C20 172.9(7)
C31 O8 C42 C41 -173.0(4)
C32 O9 C33 C34 -175.4(4)
C33 O9 C32 C31 178.4(4)
C34 O10 C35 C36 169.3(3)
C35 O10 C34 C33 179.4(3)
C36 O11 C37 C38 -179.1(3)
C37 O11 C36 C35 -177.0(3)
C38 O12 C39 C40 177.6(3)
C39 O12 C38 C37 -173.6(3)
C40 O7 C41 C42 179.8(3)
C41 O7 C40 C39 177.1(3)
C42 O8 C31 C32 177.0(4)
B1 K1 O1 C28 83.5(3)
B1 K1 O1 C29 -32.9(4)
B1 K1 O2 C19 -93.7(7)
B1 K1 O2 C30 110.8(6)
B1 K1 O3 C20 47.3(4)
B1 K1 O3 C21 -89.6(4)
B1 K1 O4 C22 64.9(6)
B1 K1 O4 C23 -117.5(5)
B1 K1 O5 C24 68.9(4)
B1 K1 O5 C25 -157.7(3)
B1 K1 O6 C26 131.0(3)
B1 K1 O6 C27 -44.6(3)
B1 K1 N1 K2 -71.5(3)
B1 K1 N1 C10 123.2(3)
B1 K1 N1 B2 -113.7(3)
B1 K1 C13 C14 -128.5(4)
B1 K1 C13 C18 115.7(3)
B1 K1 C18 K2 38.51(13)
B1 K1 C18 C13 -36.25(19)
B1 K1 C18 C17 -151.9(4)
B1 K1 C18 B2 80.1(2)
B1 K1 B2 K2 9.77(17)
B1 K1 B2 N1 35.87(18)
B1 K1 B2 C9 147.1(3)
B1 K1 B2 C18 -71.4(2)
B1 K2 O7 C40 -67.5(3)
B1 K2 O7 C41 50.2(3)
B1 K2 O8 C31 110.0(3)
B1 K2 O8 C42 -95.8(3)
B1 K2 O9 C32 -38.4(3)
B1 K2 O9 C33 79.9(3)
B1 K2 O10 C34 -79.6(3)
B1 K2 O10 C35 122.2(3)
B1 K2 O11 C36 -73.3(3)
B1 K2 O11 C37 42.5(2)
B1 K2 O12 C38 -124.1(3)
B1 K2 O12 C39 73.6(3)
B1 K2 N1 K1 70.9(3)
B1 K2 N1 C10 -123.5(3)
B1 K2 N1 B2 113.1(3)
B1 K2 C10 N1 33.3(2)
B1 K2 C10 C3 -80.4(3)
B1 K2 C10 C7 149.9(3)
B1 K2 C18 K1 -38.48(13)
B1 K2 C18 C13 34.24(19)
B1 K2 C18 C17 151.6(4)
B1 K2 C18 B2 -80.8(2)
B1 K2 B2 K1 -9.71(17)
B1 K2 B2 N1 -35.92(18)
B1 K2 B2 C9 -148.3(3)
B1 K2 B2 C18 70.7(2)
B1 N1 C10 K2 -93.7(3)
B1 N1 C10 C3 -0.5(5)
B1 N1 C10 C7 -179.5(3)
B1 N1 B2 K1 -79.8(2)
B1 N1 B2 K2 82.9(2)
B1 N1 B2 C9 178.5(3)
B1 N1 B2 C18 0.5(4)
B1 C1 C2 C3 -0.1(6)
B1 C1 C2 C12 -178.9(4)
B1 C13 C14 C15 177.5(4)
B1 C13 C18 K1 63.7(2)
B1 C13 C18 K2 -58.6(2)
B1 C13 C18 C17 -176.4(3)
B1 C13 C18 B2 2.4(4)
B2 K1 O1 C28 38.9(3)
B2 K1 O1 C29 -77.5(4)
B2 K1 O2 C19 -103.5(7)
B2 K1 O2 C30 100.9(6)
B2 K1 O3 C20 83.3(4)
B2 K1 O3 C21 -53.6(4)
B2 K1 O4 C22 110.3(6)
B2 K1 O4 C23 -72.1(5)
B2 K1 O5 C24 77.1(3)
B2 K1 O5 C25 -149.5(3)
B2 K1 O6 C26 88.9(3)
B2 K1 O6 C27 -86.7(3)
B2 K1 N1 K2 42.2(2)
B2 K1 N1 C10 -123.1(3)
B2 K1 N1 B1 113.7(3)
B2 K1 C13 C14 151.9(4)
B2 K1 C13 C18 36.11(19)
B2 K1 C13 B1 -79.6(2)
B2 K1 C18 K2 -41.59(18)
B2 K1 C18 C13 -116.3(3)
B2 K1 C18 C17 128.0(4)
B2 K1 B1 K2 -7.64(13)
B2 K1 B1 N1 -36.68(18)
B2 K1 B1 C1 -146.2(3)
B2 K1 B1 C13 72.3(2)
B2 K2 O7 C40 -29.5(3)
B2 K2 O7 C41 88.2(3)
B2 K2 O8 C31 101.5(3)
B2 K2 O8 C42 -104.3(3)
B2 K2 O9 C32 -85.8(3)
B2 K2 O9 C33 32.5(3)
B2 K2 O10 C34 -116.2(3)
B2 K2 O10 C35 85.7(3)
B2 K2 O11 C36 -62.0(2)
B2 K2 O11 C37 53.8(2)
B2 K2 O12 C38 -81.2(3)
B2 K2 O12 C39 116.6(3)
B2 K2 N1 K1 -42.2(2)
B2 K2 N1 C10 123.4(3)
B2 K2 N1 B1 -113.1(3)
B2 K2 C10 N1 -34.1(2)
B2 K2 C10 C3 -147.8(3)
B2 K2 C10 C7 82.5(2)
B2 K2 C18 K1 42.34(19)
B2 K2 C18 C13 115.1(3)
B2 K2 C18 C17 -127.6(4)
B2 K2 B1 K1 7.70(13)
B2 K2 B1 N1 37.32(18)
B2 K2 B1 C1 147.4(3)
B2 K2 B1 C13 -70.5(2)
B2 N1 C10 K2 86.0(3)
B2 N1 C10 C3 179.1(3)
B2 N1 C10 C7 0.2(5)
B2 N1 B1 K1 77.0(2)
B2 N1 B1 K2 -78.7(2)
B2 N1 B1 C1 -178.2(3)
B2 N1 B1 C13 0.9(4)
